data_4507364
loop_
_publ_author_name
'Yang, Qingxiang'
'Huang, Liangfang'
'Zhang, Mingdao'
'Li, Yizhi,'
'Zheng, Hegen'
'Lu, Qingyi'

_publ_section_title
;
 An Unprecedented Homochiral Metal--Organic Framework Based on Achiral
 Nanosized Pyridine and V-Shaped Polycarboxylate Acid Ligand
;
_journal_issue 2
_journal_name_full 'Crystal Growth &amp; Design'
_journal_page_first 440
_journal_paper_doi 10.1021/cg301600x
_journal_volume 13
_journal_year 2013
_chemical_formula_moiety 'C26 H15 Co N3 O6'
_chemical_formula_sum 'C26 H15 Co N3 O6'
_chemical_formula_weight 524.34
_chemical_name_systematic
; 
 ? 
;
_space_group_IT_number 96
_symmetry_cell_setting tetragonal
_symmetry_space_group_name_Hall 'P 4nw 2abw'
_symmetry_space_group_name_H-M 'P 43 21 2'
_atom_sites_solution_hydrogens geom
_atom_sites_solution_primary direct
_atom_sites_solution_secondary difmap
_audit_creation_method SHELXL-97
_cell_angle_alpha 90.00
_cell_angle_beta 90.00
_cell_angle_gamma 90.00
_cell_formula_units_Z 8
_cell_length_a 15.8964(6)
_cell_length_b 15.8964(6)
_cell_length_c 17.0316(12)
_cell_measurement_temperature 273(2)
_cell_volume 4303.8(4)
_computing_cell_refinement 'SMART (Bruker, 2000)'
_computing_data_collection 'SMART (Bruker, 2000)'
_computing_data_reduction 'SMART (Bruker, 2000)'
_computing_molecular_graphics SHELXTL
_computing_publication_material SHELXTL
_computing_structure_refinement 'SHELXL-97 (Sheldrick, 1997)'
_computing_structure_solution 'SHELXS-97 (Sheldrick, 1990)'
_diffrn_ambient_temperature 273(2)
_diffrn_measured_fraction_theta_full 1.000
_diffrn_measured_fraction_theta_max 1.000
_diffrn_measurement_device_type 'CCD area detector'
_diffrn_measurement_method 'phi and omega scans'
_diffrn_radiation_monochromator graphite
_diffrn_radiation_source 'fine-focus sealed tube'
_diffrn_radiation_type MoK\a
_diffrn_radiation_wavelength 0.71073
_diffrn_reflns_av_R_equivalents 0.0883
_diffrn_reflns_av_sigmaI/netI 0.0655
_diffrn_reflns_limit_h_max 18
_diffrn_reflns_limit_h_min -13
_diffrn_reflns_limit_k_max 18
_diffrn_reflns_limit_k_min -17
_diffrn_reflns_limit_l_max 20
_diffrn_reflns_limit_l_min -19
_diffrn_reflns_number 24105
_diffrn_reflns_theta_full 24.98
_diffrn_reflns_theta_max 24.98
_diffrn_reflns_theta_min 1.75
_exptl_absorpt_coefficient_mu 0.85
_exptl_absorpt_correction_T_max 0.9895
_exptl_absorpt_correction_T_min 0.9895
_exptl_absorpt_correction_type multi-scan
_exptl_absorpt_process_details 'SADABS; Bruker, 2000'
_exptl_crystal_colour black
_exptl_crystal_density_diffrn 1.618
_exptl_crystal_density_method 'not measured'
_exptl_crystal_description octahedron
_exptl_crystal_F_000 2136
_exptl_crystal_size_max 0.10
_exptl_crystal_size_mid 0.10
_exptl_crystal_size_min 0.10
_refine_diff_density_max 0.500
_refine_diff_density_min -0.531
_refine_diff_density_rms 0.058
_refine_ls_abs_structure_details 'Flack H D (1983), Acta Cryst. A39, 876-881'
_refine_ls_abs_structure_Flack 0.010(19)
_refine_ls_extinction_method none
_refine_ls_goodness_of_fit_ref 1.009
_refine_ls_hydrogen_treatment mixed
_refine_ls_matrix_type full
_refine_ls_number_parameters 334
_refine_ls_number_reflns 3798
_refine_ls_number_restraints 6
_refine_ls_restrained_S_all 1.008
_refine_ls_R_factor_all 0.0496
_refine_ls_R_factor_gt 0.0399
_refine_ls_shift/su_max 0.092
_refine_ls_shift/su_mean 0.001
_refine_ls_structure_factor_coef Fsqd
_refine_ls_weighting_details 'calc w=1/[\s^2^(Fo^2^)+(0.0306P)^2^+0.0000P] where P=(Fo^2^+2Fc^2^)/3'
_refine_ls_weighting_scheme calc
_refine_ls_wR_factor_gt 0.0807
_refine_ls_wR_factor_ref 0.0824
_reflns_number_gt 3068
_reflns_number_total 3798
_reflns_threshold_expression >2sigma(I)
_cod_data_source_file cg301600x_si_002.cif
_cod_data_source_block 1
_cod_depositor_comments
;
The following automatic conversions were performed:

'_symmetry_cell_setting' value 'Tetragonal' changed to 'tetragonal'
according to /home/saulius/struct/CIF-dictionaries/cif_core.dic
dictionary named 'cif_core.dic' version 2.4.2 from 2011-04-26.

Automatic conversion script
Id: cif_fix_values 1891 2012-01-12 08:04:46Z andrius 
;
_cod_original_sg_symbol_H-M P4(3)2(1)2
_cod_database_code 4507364

loop_
_symmetry_equiv_pos_as_xyz
'x, y, z'
'-x, -y, z+1/2'
'-y+1/2, x+1/2, z+3/4'
'y+1/2, -x+1/2, z+1/4'
'-x+1/2, y+1/2, -z+3/4'
'x+1/2, -y+1/2, -z+1/4'
'y, x, -z'
'-y, -x, -z+1/2'

loop_
_atom_site_label
_atom_site_type_symbol
_atom_site_fract_x
_atom_site_fract_y
_atom_site_fract_z
_atom_site_U_iso_or_equiv
_atom_site_adp_type
_atom_site_occupancy
_atom_site_symmetry_multiplicity
_atom_site_calc_flag
_atom_site_refinement_flags
N2 N 0.60152(17) 1.60152(17) 0.0000 0.0277(10) Uani 1 2 d S
C28 C 0.5205(2) 1.6207(2) 0.0061(2) 0.0369(10) Uani 1 1 d .
H28 H 0.5060 1.6773 0.0101 0.044 Uiso 1 1 calc R
C27 C 0.4567(2) 1.5623(2) 0.0069(2) 0.0357(9) Uani 1 1 d .
H27 H 0.4009 1.5788 0.0119 0.043 Uiso 1 1 calc R
C26 C 0.4781(2) 1.4781(2) 0.0000 0.0316(13) Uani 1 2 d S
N4 N 0.41432(17) 1.41432(17) 0.0000 0.0316(10) Uani 1 2 d S
C25 C 0.3634(2) 1.4069(2) 0.0678(2) 0.0334(10) Uani 1 1 d .
O4 O -0.13423(17) 0.27148(17) 0.66880(15) 0.0372(7) Uani 1 1 d .
O3 O -0.23969(18) 0.36409(18) 0.67398(17) 0.0481(8) Uani 1 1 d .
C14 C -0.1729(2) 0.3349(3) 0.6445(2) 0.0309(9) Uani 1 1 d .
C9 C -0.1505(2) 0.4998(2) 0.4857(2) 0.0387(10) Uani 1 1 d .
H9 H -0.1801 0.5463 0.4675 0.046 Uiso 1 1 calc R
C10 C -0.1807(2) 0.4533(2) 0.5484(2) 0.0333(9) Uani 1 1 d .
H10 H -0.2302 0.4701 0.5728 0.040 Uiso 1 1 calc R
C11 C -0.1393(2) 0.3828(2) 0.57553(19) 0.0280(9) Uani 1 1 d .
C12 C -0.0644(2) 0.3589(2) 0.5391(2) 0.0316(10) Uani 1 1 d .
H12 H -0.0351 0.3119 0.5565 0.038 Uiso 1 1 calc R
C13 C -0.0345(2) 0.4055(2) 0.47749(19) 0.0308(10) Uani 1 1 d .
H13 H 0.0152 0.3890 0.4531 0.037 Uiso 1 1 calc R
C8 C -0.0757(2) 0.4763(2) 0.4503(2) 0.0313(9) Uani 1 1 d .
N5 N -0.0402(2) 0.5240(2) 0.3907(2) 0.0465(11) Uani 1 1 d .
C5 C -0.0772(2) 0.5665(2) 0.32909(19) 0.0313(9) Uani 1 1 d .
C4 C -0.0290(2) 0.6219(2) 0.2869(2) 0.0326(10) Uani 1 1 d .
H4 H 0.0255 0.6335 0.3034 0.039 Uiso 1 1 calc R
C6 C -0.1593(2) 0.5522(3) 0.3048(2) 0.0452(11) Uani 1 1 d .
H6 H -0.1939 0.5166 0.3336 0.054 Uiso 1 1 calc R
C7 C -0.1896(2) 0.5909(2) 0.2382(2) 0.0426(11) Uani 1 1 d .
H7 H -0.2444 0.5797 0.2223 0.051 Uiso 1 1 calc R
C3 C -0.0600(2) 0.6610(2) 0.2200(2) 0.0313(10) Uani 1 1 d .
H3 H -0.0259 0.6980 0.1921 0.038 Uiso 1 1 calc R
C2 C -0.1415(2) 0.6454(2) 0.1942(2) 0.0281(9) Uani 1 1 d .
Co1 Co -0.30607(3) 0.69393(3) 0.0000 0.02427(18) Uani 1 2 d S
Co2 Co -0.17977(3) 0.82023(3) 0.0000 0.0308(2) Uani 1 2 d S
N3 N 0.10059(18) 1.10059(18) 0.0000 0.0368(12) Uani 1 2 d S
N1 N -0.08734(17) 0.91266(17) 0.0000 0.0283(10) Uani 1 2 d S
O1 O -0.13240(18) 0.74539(18) 0.09171(15) 0.0431(8) Uani 1 1 d .
O2 O -0.23844(17) 0.65245(17) 0.09060(15) 0.0386(7) Uani 1 1 d .
C21 C 0.2887(2) 1.2887(2) 0.0000 0.0297(12) Uani 1 2 d S
O6 O 0.37201(17) 1.45463(18) 0.12151(16) 0.0462(8) Uani 1 1 d .
C19 C 0.1731(2) 1.2177(2) 0.0662(2) 0.0337(10) Uani 1 1 d .
C17 C 0.0359(2) 1.0359(2) 0.0000 0.0344(13) Uani 1 2 d S
C22 C 0.2989(2) 1.3385(2) 0.0678(2) 0.0304(9) Uani 1 1 d .
C20 C 0.2257(2) 1.2257(2) 0.0000 0.0322(12) Uani 1 2 d S
C18 C 0.1030(2) 1.1563(2) 0.0641(2) 0.0369(10) Uani 1 1 d U
O5 O 0.04938(18) 1.15285(18) 0.11441(16) 0.0492(8) Uani 1 1 d .
C1 C -0.1726(2) 0.6846(2) 0.1199(2) 0.0308(9) Uani 1 1 d .
C16 C 0.0476(3) 0.9627(3) 0.0410(2) 0.0390(10) Uani 1 1 d .
H16 H 0.0969 0.9537 0.0693 0.047 Uiso 1 1 calc R
C24 C 0.1861(2) 1.2662(3) 0.1303(2) 0.0442(11) Uani 1 1 d .
H24 H 0.1526 1.2587 0.1745 0.053 Uiso 1 1 calc R
C15 C -0.0148(2) 0.9028(3) 0.0395(2) 0.0371(10) Uani 1 1 d .
H15 H -0.0064 0.8530 0.0672 0.044 Uiso 1 1 calc R
C23 C 0.2493(2) 1.3275(2) 0.1310(2) 0.0431(11) Uani 1 1 d .
H23 H 0.2571 1.3608 0.1753 0.052 Uiso 1 1 calc R
H5N H 0.005(2) 0.5183(18) 0.3857(17) 0.000(9) Uiso 1 1 d .

loop_
_atom_site_aniso_label
_atom_site_aniso_U_11
_atom_site_aniso_U_22
_atom_site_aniso_U_33
_atom_site_aniso_U_23
_atom_site_aniso_U_13
_atom_site_aniso_U_12
N2 0.0233(15) 0.0233(15) 0.037(3) 0.0008(18) -0.0008(18) -0.0043(19)
C28 0.041(2) 0.022(2) 0.048(3) -0.007(2) -0.002(2) -0.0016(18)
C27 0.027(2) 0.031(2) 0.049(2) -0.004(2) 0.001(2) 0.0007(18)
C26 0.032(2) 0.032(2) 0.031(3) 0.000(2) 0.000(2) -0.009(2)
N4 0.0284(15) 0.0284(15) 0.038(3) -0.0032(19) 0.0032(19) -0.008(2)
C25 0.031(2) 0.035(2) 0.035(2) -0.003(2) 0.0008(19) 0.0018(19)
O4 0.0365(17) 0.0398(17) 0.0354(17) 0.0138(14) -0.0004(13) -0.0074(14)
O3 0.0441(19) 0.057(2) 0.0437(19) 0.0102(16) 0.0177(15) -0.0060(16)
C14 0.031(2) 0.040(3) 0.022(2) -0.0023(19) -0.0006(19) -0.010(2)
C9 0.039(2) 0.042(3) 0.035(2) 0.011(2) -0.003(2) 0.0099(19)
C10 0.029(2) 0.042(2) 0.029(2) -0.0013(19) 0.0066(19) 0.008(2)
C11 0.038(2) 0.027(2) 0.0196(19) 0.0000(17) -0.0023(18) -0.0040(18)
C12 0.036(2) 0.033(2) 0.025(2) 0.0019(18) -0.0003(18) 0.007(2)
C13 0.026(2) 0.044(3) 0.023(2) 0.0056(18) 0.0080(17) 0.0032(19)
C8 0.028(2) 0.046(3) 0.0196(19) 0.0073(19) 0.0003(17) -0.006(2)
N5 0.023(2) 0.076(3) 0.041(2) 0.029(2) -0.0013(19) -0.004(2)
C5 0.031(2) 0.038(2) 0.025(2) 0.0094(18) -0.0035(17) -0.0002(19)
C4 0.023(2) 0.042(2) 0.033(2) 0.0070(19) -0.0093(18) -0.0038(19)
C6 0.035(3) 0.056(3) 0.045(3) 0.021(2) -0.003(2) -0.011(2)
C7 0.027(2) 0.058(3) 0.043(3) 0.009(2) -0.015(2) -0.008(2)
C3 0.037(2) 0.027(2) 0.030(2) 0.0040(17) 0.0003(18) -0.0081(18)
C2 0.030(2) 0.028(2) 0.027(2) 0.0012(18) 0.0002(18) 0.0045(18)
Co1 0.0248(2) 0.0248(2) 0.0231(4) 0.0012(3) -0.0012(3) -0.0037(3)
Co2 0.0308(3) 0.0308(3) 0.0310(4) -0.0030(3) 0.0030(3) -0.0042(3)
N3 0.0371(17) 0.0371(17) 0.036(3) -0.008(2) 0.008(2) -0.014(2)
N1 0.0288(15) 0.0288(15) 0.027(3) -0.0033(19) 0.0033(19) -0.005(2)
O1 0.0465(19) 0.0446(18) 0.0383(18) 0.0159(15) -0.0060(15) -0.0019(16)
O2 0.0385(17) 0.0465(17) 0.0307(17) 0.0042(13) -0.0127(13) 0.0050(15)
C21 0.0258(18) 0.0258(18) 0.037(3) -0.003(2) 0.003(2) -0.001(2)
O6 0.0457(19) 0.0506(19) 0.0421(18) -0.0202(16) 0.0066(15) -0.0195(15)
C19 0.035(2) 0.035(2) 0.031(2) -0.0066(19) 0.0100(19) -0.0079(19)
C17 0.036(2) 0.036(2) 0.031(3) -0.011(2) 0.011(2) -0.010(3)
C22 0.030(2) 0.028(2) 0.033(2) -0.0051(17) 0.0004(18) -0.0056(17)
C20 0.0304(18) 0.0304(18) 0.036(3) -0.004(2) 0.004(2) -0.007(2)
C18 0.036(2) 0.036(2) 0.038(2) -0.001(2) 0.006(2) -0.0099(19)
O5 0.0484(19) 0.0496(19) 0.0497(19) -0.0095(15) 0.0186(16) -0.0199(15)
C1 0.035(2) 0.036(2) 0.022(2) -0.0006(19) 0.0003(19) 0.013(2)
C16 0.034(3) 0.045(3) 0.038(2) -0.007(2) -0.001(2) -0.007(2)
C24 0.041(3) 0.052(3) 0.040(3) -0.012(2) 0.018(2) -0.017(2)
C15 0.045(3) 0.029(2) 0.037(2) -0.0013(19) 0.005(2) -0.002(2)
C23 0.045(3) 0.047(3) 0.037(3) -0.017(2) 0.011(2) -0.015(2)

loop_
_atom_type_symbol
_atom_type_description
_atom_type_scat_dispersion_real
_atom_type_scat_dispersion_imag
_atom_type_scat_source
C C 0.0033 0.0016 'International Tables Vol C Tables 4.2.6.8 and 6.1.1.4'
H H 0.0000 0.0000 'International Tables Vol C Tables 4.2.6.8 and 6.1.1.4'
N N 0.0061 0.0033 'International Tables Vol C Tables 4.2.6.8 and 6.1.1.4'
O O 0.0106 0.0060 'International Tables Vol C Tables 4.2.6.8 and 6.1.1.4'
Co Co 0.3494 0.9721 'International Tables Vol C Tables 4.2.6.8 and 6.1.1.4'

loop_
_geom_angle_atom_site_label_1
_geom_angle_atom_site_label_2
_geom_angle_atom_site_label_3
_geom_angle
_geom_angle_site_symmetry_1
_geom_angle_site_symmetry_3
C28 N2 C28 116.9(4) 7_465 .
C28 N2 Co1 121.5(2) 7_465 1_665
C28 N2 Co1 121.5(2) . 1_665
N2 C28 C27 124.1(3) . .
C28 C27 C26 118.0(3) . .
C27 C26 C27 118.8(5) . 7_465
C27 C26 N4 120.6(2) . .
C27 C26 N4 120.6(2) 7_465 .
C25 N4 C25 124.9(4) . 7_465
C25 N4 C26 117.6(2) . .
C25 N4 C26 117.6(2) 7_465 .
O6 C25 N4 120.4(4) . .
O6 C25 C22 122.7(4) . .
N4 C25 C22 116.9(3) . .
C14 O4 Co1 118.2(2) . 3
C14 O3 Co2 133.2(3) . 3
O4 C14 O3 125.3(4) . .
O4 C14 C11 119.5(4) . .
O3 C14 C11 115.1(4) . .
C8 C9 C10 119.3(4) . .
C11 C10 C9 121.8(4) . .
C10 C11 C12 118.6(3) . .
C10 C11 C14 120.4(4) . .
C12 C11 C14 121.0(4) . .
C13 C12 C11 119.3(3) . .
C12 C13 C8 122.2(3) . .
C13 C8 C9 118.7(3) . .
C13 C8 N5 119.9(4) . .
C9 C8 N5 121.3(4) . .
C5 N5 C8 130.7(4) . .
C4 C5 N5 118.4(3) . .
C4 C5 C6 118.3(3) . .
N5 C5 C6 123.2(4) . .
C5 C4 C3 121.3(3) . .
C7 C6 C5 120.1(4) . .
C2 C7 C6 122.3(4) . .
C4 C3 C2 120.7(4) . .
C7 C2 C3 117.3(3) . .
C7 C2 C1 122.7(4) . .
C3 C2 C1 120.0(4) . .
O2 Co1 O2 163.04(17) . 7_465
O2 Co1 N2 98.48(8) . 1_445
O2 Co1 N2 98.48(8) 7_465 1_445
O2 Co1 O4 92.53(10) . 4_454
O2 Co1 O4 85.84(10) 7_465 4_454
N2 Co1 O4 95.53(8) 1_445 4_454
O2 Co1 O4 85.84(10) . 5_455
O2 Co1 O4 92.53(10) 7_465 5_455
N2 Co1 O4 95.53(8) 1_445 5_455
O4 Co1 O4 168.93(16) 4_454 5_455
O2 Co1 Co2 81.52(8) . .
O2 Co1 Co2 81.52(8) 7_465 .
N2 Co1 Co2 180.0 1_445 .
O4 Co1 Co2 84.47(8) 4_454 .
O4 Co1 Co2 84.47(8) 5_455 .
O3 Co2 O3 155.58(19) 5_455 4_454
O3 Co2 N1 102.21(9) 5_455 .
O3 Co2 N1 102.21(9) 4_454 .
O3 Co2 O1 89.64(11) 5_455 7_465
O3 Co2 O1 86.80(11) 4_454 7_465
N1 Co2 O1 98.45(8) . 7_465
O3 Co2 O1 86.80(11) 5_455 .
O3 Co2 O1 89.64(11) 4_454 .
N1 Co2 O1 98.45(8) . .
O1 Co2 O1 163.11(17) 7_465 .
O3 Co2 Co1 77.79(9) 5_455 .
O3 Co2 Co1 77.79(9) 4_454 .
N1 Co2 Co1 180.00(3) . .
O1 Co2 Co1 81.55(8) 7_465 .
O1 Co2 Co1 81.55(8) . .
C18 N3 C18 124.6(4) 7_465 .
C18 N3 C17 117.7(2) 7_465 .
C18 N3 C17 117.7(2) . .
C15 N1 C15 116.8(5) 7_465 .
C15 N1 Co2 121.6(2) 7_465 .
C15 N1 Co2 121.6(2) . .
C1 O1 Co2 122.6(2) . .
C1 O2 Co1 128.1(3) . .
C22 C21 C22 122.9(5) 7_465 .
C22 C21 C20 118.6(2) 7_465 .
C22 C21 C20 118.6(2) . .
C24 C19 C20 120.3(4) . .
C24 C19 C18 120.6(3) . .
C20 C19 C18 119.1(3) . .
C16 C17 C16 119.5(5) . 7_465
C16 C17 N3 120.3(3) . .
C16 C17 N3 120.3(3) 7_465 .
C23 C22 C21 121.0(3) . .
C23 C22 C25 119.7(3) . .
C21 C22 C25 119.2(3) . .
C19 C20 C19 122.3(5) . 7_465
C19 C20 C21 118.9(2) . .
C19 C20 C21 118.9(2) 7_465 .
O5 C18 N3 120.1(4) . .
O5 C18 C19 122.9(4) . .
N3 C18 C19 117.0(3) . .
O1 C1 O2 125.4(3) . .
O1 C1 C2 118.5(4) . .
O2 C1 C2 116.0(4) . .
C17 C16 C15 118.7(4) . .
C19 C24 C23 120.8(4) . .
N1 C15 C16 123.2(4) . .
C22 C23 C24 120.3(4) . .

loop_
_geom_bond_atom_site_label_1
_geom_bond_atom_site_label_2
_geom_bond_distance
_geom_bond_site_symmetry_2
N2 C28 1.327(4) 7_465
N2 C28 1.327(4) .
N2 Co1 2.078(4) 1_665
C28 C27 1.375(5) .
C27 C26 1.386(4) .
C26 C27 1.386(4) 7_465
C26 N4 1.435(6) .
N4 C25 1.415(4) .
N4 C25 1.415(4) 7_465
C25 O6 1.195(4) .
C25 C22 1.496(5) .
O4 C14 1.251(4) .
O4 Co1 2.082(2) 3
O3 C14 1.262(4) .
O3 Co2 1.950(3) 3
C14 C11 1.499(5) .
C9 C8 1.384(5) .
C9 C10 1.384(5) .
C10 C11 1.379(5) .
C11 C12 1.395(5) .
C12 C13 1.370(5) .
C13 C8 1.381(5) .
C8 N5 1.388(5) .
N5 C5 1.379(5) .
C5 C4 1.370(5) .
C5 C6 1.388(5) .
C4 C3 1.389(5) .
C6 C7 1.378(5) .
C7 C2 1.377(5) .
C3 C2 1.390(5) .
C2 C1 1.494(5) .
Co1 O2 1.993(2) .
Co1 O2 1.993(2) 7_465
Co1 N2 2.078(4) 1_445
Co1 O4 2.082(2) 4_454
Co1 O4 2.082(2) 5_455
Co1 Co2 2.8394(10) .
Co2 O3 1.950(3) 5_455
Co2 O3 1.950(3) 4_454
Co2 N1 2.078(4) .
Co2 O1 2.103(3) 7_465
Co2 O1 2.103(3) .
N3 C18 1.407(4) 7_465
N3 C18 1.407(4) .
N3 C17 1.455(6) .
N1 C15 1.344(4) 7_465
N1 C15 1.344(4) .
O1 C1 1.254(4) .
O2 C1 1.268(4) .
C21 C22 1.409(4) 7_465
C21 C22 1.409(4) .
C21 C20 1.416(7) .
C19 C24 1.351(5) .
C19 C20 1.410(4) .
C19 C18 1.482(5) .
C17 C16 1.370(4) .
C17 C16 1.370(4) 7_465
C22 C23 1.345(5) .
C20 C19 1.410(4) 7_465
C18 O5 1.210(4) .
C16 C15 1.376(5) .
C24 C23 1.400(5) .
